data_2217824
loop_
_publ_author_name
'Vesta, C.'
'Uthrakumar, R.'
'Jerome Das, S.'
'Varghese, Babu'

_publ_section_title
;
 Poly[tetraaquabis(\m~2~-2,4,6-trinitrophenolato)barium(II)]
;
_journal_coeditor_code SG2220
_journal_issue 3
_journal_name_full 'Acta Crystallographica Section E'
_journal_page_first m451
_journal_page_last m452
_journal_paper_doi 10.1107/S1600536808002961
_journal_volume 64
_journal_year 2008
_chemical_formula_iupac '[Ba (C6 H2 N3 O7)2 (H2 O)4]'
_chemical_formula_moiety 'C12 H4 Ba N6 O14, 4(H2 O)'
_chemical_formula_sum 'C12 H12 Ba N6 O18'
_chemical_formula_weight 665.62
_chemical_name_systematic
;
Poly[tetraaquabis(\m~2~-2,4,6-trinitrophenolato)barium(II)]
;
_space_group_IT_number 14
_symmetry_cell_setting monoclinic
_symmetry_space_group_name_Hall '-P 2ybc'
_symmetry_space_group_name_H-M 'P 1 21/c 1'
_atom_sites_solution_hydrogens geom
_atom_sites_solution_primary direct
_atom_sites_solution_secondary difmap
_audit_creation_method SHELXL-97
_cell_angle_alpha 90.00
_cell_angle_beta 95.608(2)
_cell_angle_gamma 90.00
_cell_formula_units_Z 4
_cell_length_a 11.6765(4)
_cell_length_b 6.6878(2)
_cell_length_c 27.0324(9)
_cell_measurement_reflns_used 6588
_cell_measurement_temperature 293(2)
_cell_measurement_theta_max 25.0
_cell_measurement_theta_min 2.4
_cell_volume 2100.86(12)
_computing_cell_refinement 'APEX2/SAINT (Bruker, 2004)'
_computing_data_collection 'APEX2 (Bruker, 2004)'
_computing_data_reduction 'SAINT/XPREP (Bruker, 2004)'
_computing_molecular_graphics 'ORTEP-3 (Farrugia, 1997) and Mercury (Bruno <i>et al.</i>,  2002)'
_computing_publication_material 'SHELXL97 (Sheldrick, 2008)'
_computing_structure_refinement 'SHELXL97 (Sheldrick, 2008)'
_computing_structure_solution 'SIR92 (Altomare <i>et al.</i>,  1993)'
_diffrn_ambient_temperature 293(2)
_diffrn_measured_fraction_theta_full 0.998
_diffrn_measured_fraction_theta_max 0.998
_diffrn_measurement_device_type 'Bruker Kappa APEX2'
_diffrn_measurement_method '\w and \f'
_diffrn_radiation_monochromator graphite
_diffrn_radiation_source 'fine-focus sealed tube'
_diffrn_radiation_type MoK\a
_diffrn_radiation_wavelength 0.71073
_diffrn_reflns_av_R_equivalents 0.0196
_diffrn_reflns_av_sigmaI/netI 0.0140
_diffrn_reflns_limit_h_max 13
_diffrn_reflns_limit_h_min -13
_diffrn_reflns_limit_k_max 7
_diffrn_reflns_limit_k_min -7
_diffrn_reflns_limit_l_max 32
_diffrn_reflns_limit_l_min -32
_diffrn_reflns_number 20976
_diffrn_reflns_theta_full 25.00
_diffrn_reflns_theta_max 25.00
_diffrn_reflns_theta_min 2.43
_diffrn_standards_decay_% 0
_diffrn_standards_interval_time 0
_diffrn_standards_number 0
_exptl_absorpt_coefficient_mu 1.999
_exptl_absorpt_correction_T_max 0.7232
_exptl_absorpt_correction_T_min 0.6523
_exptl_absorpt_correction_type multi-scan
_exptl_absorpt_process_details '(SADABS; Bruker, 1999)'
_exptl_crystal_colour yellow
_exptl_crystal_density_diffrn 2.104
_exptl_crystal_density_method 'not measured'
_exptl_crystal_description plate
_exptl_crystal_F_000 1304
_exptl_crystal_size_max 0.20
_exptl_crystal_size_mid 0.20
_exptl_crystal_size_min 0.15
_refine_diff_density_max 0.576
_refine_diff_density_min -0.528
_refine_ls_extinction_method none
_refine_ls_goodness_of_fit_ref 1.416
_refine_ls_hydrogen_treatment mixed
_refine_ls_matrix_type full
_refine_ls_number_parameters 360
_refine_ls_number_reflns 3674
_refine_ls_number_restraints 234
_refine_ls_restrained_S_all 1.428
_refine_ls_R_factor_all 0.0454
_refine_ls_R_factor_gt 0.0439
_refine_ls_shift/su_max 0.002
_refine_ls_shift/su_mean 0.000
_refine_ls_structure_factor_coef Fsqd
_refine_ls_weighting_details 'calc w=1/[\s^2^(Fo^2^)+9.4089P] where P=(Fo^2^+2Fc^2^)/3'
_refine_ls_weighting_scheme calc
_refine_ls_wR_factor_gt 0.0838
_refine_ls_wR_factor_ref 0.0844
_reflns_number_gt 3552
_reflns_number_total 3674
_reflns_threshold_expression I>2\s(I)
_cod_data_source_file sg2220.cif
_cod_data_source_block I
_cod_original_sg_symbol_Hall -P2ybc
_cod_original_sg_symbol_H-M 'P 21/c'
_cod_database_code 2217824
_cod_database_fobs_code 2217824

loop_
_symmetry_equiv_pos_as_xyz
'x, y, z'
'-x, y+1/2, -z+1/2'
'-x, -y, -z'
'x, -y-1/2, z-1/2'

loop_
_atom_site_type_symbol
_atom_site_label
_atom_site_fract_x
_atom_site_fract_y
_atom_site_fract_z
_atom_site_U_iso_or_equiv
_atom_site_adp_type
_atom_site_calc_flag
_atom_site_refinement_flags
_atom_site_occupancy
C C1 1.2555(4) 1.1054(8) 0.13511(18) 0.0242(11) Uani d U 1
C C2 1.1690(4) 1.1014(7) 0.09309(19) 0.0238(10) Uani d U 1
C C3 1.2195(4) 1.1225(7) 0.04666(18) 0.0255(11) Uani d U 1
C C4 1.3344(4) 1.1314(8) 0.04212(19) 0.0280(11) Uani d U 1
H H4 1.3617 1.1369 0.0110 0.034 Uiso calc R 1
C C5 1.4101(4) 1.1319(8) 0.0851(2) 0.0271(11) Uani d U 1
C C6 1.3720(4) 1.1214(7) 0.13149(19) 0.0258(11) Uani d U 1
H H6 1.4238 1.1251 0.1599 0.031 Uiso calc R 1
C C7 1.3226(4) 0.6198(7) 0.09934(18) 0.0246(11) Uani d U 1
C C8 1.4352(4) 0.6309(8) 0.0885(2) 0.0280(12) Uani d U 1
H H8 1.4527 0.6363 0.0557 0.034 Uiso calc R 1
C C9 1.5217(4) 0.6338(8) 0.12707(19) 0.0268(11) Uani d U 1
C C10 1.4971(4) 0.6212(8) 0.1761(2) 0.0301(12) Uani d U 1
H H10 1.5561 0.6187 0.2018 0.036 Uiso calc R 1
C C11 1.3855(5) 0.6125(8) 0.18597(19) 0.0291(12) Uani d U 1
C C12 1.2861(4) 0.6108(8) 0.1489(2) 0.0270(11) Uani d U 1
N N1 1.2203(4) 1.0954(7) 0.18515(16) 0.0324(10) Uani d U 1
N N2 1.5322(4) 1.1492(8) 0.0809(2) 0.0409(12) Uani d U 1
N N3 1.1438(4) 1.1353(7) 0.00065(17) 0.0339(11) Uani d U 1
N N4 1.2374(4) 0.6143(7) 0.05641(16) 0.0284(10) Uani d U 1
N N5 1.6402(4) 0.6485(8) 0.11597(19) 0.0384(12) Uani d U 1
N N6 1.3656(4) 0.6031(9) 0.23850(18) 0.0426(12) Uani d U 1
O O1 1.1282(4) 1.0179(7) 0.19220(15) 0.0450(11) Uani d U 1
O O2 1.2845(4) 1.1681(8) 0.21915(15) 0.0524(12) Uani d U 1
O O3 1.5656(4) 1.1695(9) 0.03987(19) 0.0671(15) Uani d U 1
O O4 1.5960(4) 1.1459(10) 0.1193(2) 0.0709(16) Uani d U 1
O O5 1.1760(4) 1.0643(9) -0.03692(16) 0.0604(14) Uani d U 1
O O6 1.0527(4) 1.2218(8) 0.00097(17) 0.0616(14) Uani d U 1
O O7 1.0641(3) 1.0833(6) 0.09589(14) 0.0359(9) Uani d U 1
O O8 1.1364(3) 0.6458(8) 0.06148(16) 0.0566(13) Uani d U 1
O O9 1.2699(4) 0.5776(7) 0.01567(14) 0.0467(11) Uani d U 1
O O10 1.6600(4) 0.6531(9) 0.07262(19) 0.0672(15) Uani d U 1
O O11 1.7160(3) 0.6578(8) 0.15020(18) 0.0573(13) Uani d U 1
O O12 1.2822(5) 0.6819(10) 0.25207(18) 0.0770(17) Uani d U 1
O O13 1.4367(4) 0.5156(8) 0.26667(17) 0.0616(14) Uani d U 1
O O14 1.1854(3) 0.5971(7) 0.15895(15) 0.0419(10) Uani d U 1
O O15 0.9006(4) 0.4119(7) 0.07251(15) 0.0403(10) Uani d DU 1
O O16 0.8349(4) 1.1003(8) 0.13919(18) 0.0522(12) Uani d DU 1
O O17 0.9062(4) 0.8444(9) 0.22439(17) 0.0601(13) Uani d DU 1
O O18 0.9301(5) 0.4269(8) 0.19520(18) 0.0639(14) Uani d DU 1
Ba Ba 0.96482(2) 0.74829(6) 0.130390(11) 0.02924(11) Uani d U 1
H H15A 0.955(3) 0.334(7) 0.067(2) 0.07(3) Uiso d D 1
H H15B 0.852(4) 0.415(11) 0.0470(14) 0.08(3) Uiso d D 1
H H16A 0.7657(17) 1.072(11) 0.144(3) 0.080 Uiso d D 1
H H16B 0.835(5) 1.182(10) 0.115(2) 0.080 Uiso d D 1
H H17A 0.852(3) 0.930(6) 0.222(2) 0.080 Uiso d D 1
H H17B 0.948(5) 0.866(11) 0.2514(15) 0.080 Uiso d D 1
H H18A 0.925(6) 0.318(5) 0.179(2) 0.080 Uiso d D 1
H H18B 0.901(6) 0.410(10) 0.2224(15) 0.080 Uiso d D 1

loop_
_atom_site_aniso_label
_atom_site_aniso_U_11
_atom_site_aniso_U_22
_atom_site_aniso_U_33
_atom_site_aniso_U_12
_atom_site_aniso_U_13
_atom_site_aniso_U_23
C1 0.030(3) 0.020(2) 0.023(2) 0.002(2) 0.003(2) 0.002(2)
C2 0.019(2) 0.017(2) 0.035(3) -0.002(2) 0.003(2) 0.001(2)
C3 0.031(3) 0.017(3) 0.028(3) -0.004(2) 0.000(2) 0.001(2)
C4 0.033(3) 0.023(3) 0.030(3) -0.004(2) 0.010(2) -0.003(2)
C5 0.023(3) 0.021(3) 0.038(3) 0.002(2) 0.004(2) -0.003(2)
C6 0.024(3) 0.019(3) 0.033(3) 0.003(2) -0.003(2) -0.002(2)
C7 0.026(3) 0.018(2) 0.029(3) 0.000(2) -0.004(2) 0.000(2)
C8 0.027(3) 0.025(3) 0.032(3) -0.001(2) 0.006(2) 0.002(2)
C9 0.019(2) 0.024(3) 0.038(3) 0.000(2) 0.003(2) 0.002(2)
C10 0.026(3) 0.027(3) 0.036(3) -0.002(2) -0.007(2) 0.003(2)
C11 0.030(3) 0.030(3) 0.027(3) 0.000(2) 0.001(2) -0.001(2)
C12 0.022(3) 0.021(3) 0.037(3) 0.000(2) 0.001(2) 0.001(2)
N1 0.031(2) 0.036(3) 0.030(2) -0.001(2) 0.0047(19) -0.002(2)
N2 0.028(2) 0.042(3) 0.054(3) 0.001(2) 0.008(2) -0.004(2)
N3 0.033(3) 0.036(3) 0.032(2) -0.010(2) -0.0009(19) 0.005(2)
N4 0.027(2) 0.023(2) 0.034(2) 0.0018(19) -0.0030(18) -0.0015(19)
N5 0.023(2) 0.041(3) 0.051(3) -0.002(2) 0.005(2) 0.003(2)
N6 0.035(3) 0.054(3) 0.039(3) -0.001(3) 0.004(2) 0.000(3)
O1 0.040(2) 0.058(3) 0.039(2) -0.016(2) 0.0174(18) -0.002(2)
O2 0.050(3) 0.075(3) 0.032(2) -0.011(2) 0.0019(19) -0.015(2)
O3 0.042(3) 0.095(4) 0.069(3) -0.010(3) 0.029(2) -0.006(3)
O4 0.023(2) 0.115(4) 0.073(3) 0.002(3) -0.004(2) 0.008(3)
O5 0.046(3) 0.102(4) 0.033(2) -0.012(3) 0.0025(19) -0.013(3)
O6 0.058(3) 0.064(3) 0.058(3) 0.024(3) -0.019(2) 0.002(3)
O7 0.0214(19) 0.039(2) 0.047(2) -0.0024(17) 0.0017(16) 0.0081(19)
O8 0.025(2) 0.091(4) 0.051(3) 0.015(2) -0.0070(18) -0.014(3)
O9 0.042(2) 0.070(3) 0.028(2) -0.006(2) 0.0009(17) 0.003(2)
O10 0.040(3) 0.106(4) 0.059(3) 0.001(3) 0.019(2) 0.013(3)
O11 0.022(2) 0.081(3) 0.068(3) -0.007(2) -0.003(2) -0.003(3)
O12 0.070(3) 0.117(5) 0.047(3) 0.026(3) 0.019(2) -0.006(3)
O13 0.065(3) 0.077(4) 0.040(2) -0.001(3) -0.008(2) 0.015(2)
O14 0.024(2) 0.055(3) 0.047(2) 0.0024(19) 0.0071(17) 0.003(2)
O15 0.040(2) 0.039(2) 0.040(2) 0.004(2) -0.0036(19) -0.0070(19)
O16 0.033(2) 0.054(3) 0.069(3) 0.006(2) 0.004(2) -0.005(2)
O17 0.060(3) 0.084(4) 0.038(2) -0.006(3) 0.008(2) -0.001(2)
O18 0.082(4) 0.059(3) 0.048(3) -0.010(3) -0.007(3) 0.011(2)
Ba 0.02237(16) 0.03288(18) 0.03255(17) -0.00217(15) 0.00312(11) 0.00155(16)

loop_
_atom_type_symbol
_atom_type_description
_atom_type_scat_dispersion_real
_atom_type_scat_dispersion_imag
_atom_type_scat_source
C C 0.0033 0.0016 'International Tables Vol C Tables 4.2.6.8 and 6.1.1.4'
H H 0.0000 0.0000 'International Tables Vol C Tables 4.2.6.8 and 6.1.1.4'
N N 0.0061 0.0033 'International Tables Vol C Tables 4.2.6.8 and 6.1.1.4'
O O 0.0106 0.0060 'International Tables Vol C Tables 4.2.6.8 and 6.1.1.4'
Ba Ba -0.3244 2.2819 'International Tables Vol C Tables 4.2.6.8 and 6.1.1.4'

loop_
_geom_angle_atom_site_label_1
_geom_angle_atom_site_label_2
_geom_angle_atom_site_label_3
_geom_angle_site_symmetry_1
_geom_angle_site_symmetry_3
_geom_angle
C6 C1 C2 . . 124.4(4)
C6 C1 N1 . . 116.1(4)
C2 C1 N1 . . 119.5(4)
O7 C2 C1 . . 124.9(5)
O7 C2 C3 . . 123.5(5)
C1 C2 C3 . . 111.6(4)
C4 C3 C2 . . 124.9(5)
C4 C3 N3 . . 116.3(5)
C2 C3 N3 . . 118.8(4)
C3 C4 C5 . . 118.5(5)
C3 C4 H4 . . 120.7
C5 C4 H4 . . 120.7
C6 C5 C4 . . 121.8(5)
C6 C5 N2 . . 119.1(5)
C4 C5 N2 . . 119.1(5)
C5 C6 C1 . . 118.6(5)
C5 C6 H6 . . 120.7
C1 C6 H6 . . 120.7
C8 C7 C12 . . 125.0(5)
C8 C7 N4 . . 115.1(4)
C12 C7 N4 . . 119.9(4)
C7 C8 C9 . . 118.9(5)
C7 C8 H8 . . 120.5
C9 C8 H8 . . 120.5
C8 C9 C10 . . 121.1(5)
C8 C9 N5 . . 119.2(5)
C10 C9 N5 . . 119.6(5)
C11 C10 C9 . . 119.0(5)
C11 C10 H10 . . 120.5
C9 C10 H10 . . 120.5
C10 C11 C12 . . 125.5(5)
C10 C11 N6 . . 116.1(5)
C12 C11 N6 . . 118.4(5)
O14 C12 C7 . . 125.4(5)
O14 C12 C11 . . 124.0(5)
C7 C12 C11 . . 110.5(4)
O1 N1 O2 . . 122.1(5)
O1 N1 C1 . . 119.7(4)
O2 N1 C1 . . 118.1(4)
O3 N2 O4 . . 123.7(5)
O3 N2 C5 . . 119.1(5)
O4 N2 C5 . . 117.2(5)
O6 N3 O5 . . 122.5(5)
O6 N3 C3 . . 118.8(5)
O5 N3 C3 . . 118.6(5)
O8 N4 O9 . . 121.6(4)
O8 N4 C7 . . 120.0(4)
O9 N4 C7 . . 118.3(4)
O10 N5 O11 . . 122.6(5)
O10 N5 C9 . . 118.4(5)
O11 N5 C9 . . 119.0(5)
O12 N6 O13 . . 123.0(6)
O12 N6 C11 . . 119.4(5)
O13 N6 C11 . . 117.6(5)
N1 O1 Ba . . 133.3(3)
N3 O5 Ba . 3_775 109.7(4)
C2 O7 Ba . . 123.8(3)
N4 O8 Ba . . 146.8(3)
N5 O11 Ba . 1_655 120.5(4)
C12 O14 Ba . . 141.3(4)
Ba O15 H15A . . 116(3)
Ba O15 H15B . . 124(5)
H15A O15 H15B . . 109(5)
Ba O16 H16A . . 111(5)
Ba O16 H16B . . 116(5)
H16A O16 H16B . . 109(6)
Ba O17 H17A . . 109(5)
Ba O17 H17B . . 131(5)
H17A O17 H17B . . 108(6)
Ba O18 H18A . . 110(4)
Ba O18 H18B . . 137(5)
H18A O18 H18B . . 109(6)
O7 Ba O17 . . 105.91(15)
O7 Ba O15 . . 124.63(12)
O17 Ba O15 . . 128.47(15)
O7 Ba O14 . . 88.90(12)
O17 Ba O14 . . 97.68(14)
O15 Ba O14 . . 93.02(13)
O7 Ba O16 . . 66.02(13)
O17 Ba O16 . . 63.03(16)
O15 Ba O16 . . 126.89(13)
O14 Ba O16 . . 139.82(13)
O7 Ba O18 . . 158.07(13)
O17 Ba O18 . . 62.93(17)
O15 Ba O18 . . 71.85(14)
O14 Ba O18 . . 74.86(15)
O16 Ba O18 . . 118.10(16)
O7 Ba O8 . . 68.72(14)
O17 Ba O8 . . 151.36(13)
O15 Ba O8 . . 67.76(13)
O14 Ba O8 . . 55.05(12)
O16 Ba O8 . . 130.63(15)
O18 Ba O8 . . 111.25(17)
O7 Ba O1 . . 55.28(11)
O17 Ba O1 . . 63.37(13)
O15 Ba O1 . . 155.78(13)
O14 Ba O1 . . 63.12(13)
O16 Ba O1 . . 76.72(13)
O18 Ba O1 . . 103.48(13)
O8 Ba O1 . . 93.27(12)
O7 Ba O11 . 1_455 131.55(13)
O17 Ba O11 . 1_455 64.06(14)
O15 Ba O11 . 1_455 74.48(13)
O14 Ba O11 . 1_455 137.85(13)
O16 Ba O11 . 1_455 67.90(14)
O18 Ba O11 . 1_455 62.99(16)
O8 Ba O11 . 1_455 141.18(13)
O1 Ba O11 . 1_455 125.55(12)
O7 Ba O5 . 3_775 66.63(12)
O17 Ba O5 . 3_775 119.27(15)
O15 Ba O5 . 3_775 77.31(14)
O14 Ba O5 . 3_775 139.51(12)
O16 Ba O5 . 3_775 59.42(14)
O18 Ba O5 . 3_775 134.99(15)
O8 Ba O5 . 3_775 85.35(12)
O1 Ba O5 . 3_775 117.49(13)
O11 Ba O5 1_455 3_775 77.80(13)

loop_
_geom_bond_atom_site_label_1
_geom_bond_atom_site_label_2
_geom_bond_site_symmetry_2
_geom_bond_distance
C1 C6 . 1.378(7)
C1 C2 . 1.444(7)
C1 N1 . 1.453(6)
C2 O7 . 1.241(6)
C2 C3 . 1.445(7)
C3 C4 . 1.360(7)
C3 N3 . 1.457(7)
C4 C5 . 1.388(7)
C4 H4 . 0.9300
C5 C6 . 1.374(7)
C5 N2 . 1.446(7)
C6 H6 . 0.9300
C7 C8 . 1.377(7)
C7 C12 . 1.446(7)
C7 N4 . 1.453(6)
C8 C9 . 1.379(7)
C8 H8 . 0.9300
C9 C10 . 1.385(7)
C9 N5 . 1.448(6)
C10 C11 . 1.356(7)
C10 H10 . 0.9300
C11 C12 . 1.458(7)
C11 N6 . 1.463(7)
C12 O14 . 1.236(6)
N1 O1 . 1.225(6)
N1 O2 . 1.228(6)
N2 O3 . 1.218(6)
N2 O4 . 1.218(7)
N3 O6 . 1.211(6)
N3 O5 . 1.214(6)
N4 O8 . 1.218(6)
N4 O9 . 1.224(6)
N5 O10 . 1.216(6)
N5 O11 . 1.218(6)
N6 O12 . 1.196(7)
N6 O13 . 1.220(7)
O1 Ba . 3.010(4)
O5 Ba 3_775 3.138(5)
O7 Ba . 2.728(4)
O8 Ba . 2.947(4)
O11 Ba 1_655 3.065(4)
O14 Ba . 2.805(4)
O15 Ba . 2.801(4)
O15 H15A . 0.85(4)
O15 H15B . 0.85(4)
O16 Ba . 2.823(5)
O16 H16A . 0.85(3)
O16 H16B . 0.85(6)
O17 Ba . 2.771(4)
O17 H17A . 0.85(4)
O17 H17B . 0.85(5)
O18 Ba . 2.827(5)
O18 H18A . 0.85(4)
O18 H18B . 0.85(5)
Ba O11 1_455 3.065(4)
Ba O5 3_775 3.138(5)

loop_
_geom_hbond_atom_site_label_D
_geom_hbond_atom_site_label_H
_geom_hbond_atom_site_label_A
_geom_hbond_site_symmetry_A
_geom_hbond_distance_DH
_geom_hbond_distance_HA
_geom_hbond_distance_DA
_geom_hbond_angle_DHA
O15 H15A O7 1_545 0.85(4) 2.20(4) 2.939(6) 145(6)
O15 H15A O6 1_545 0.85(4) 2.33(4) 3.030(7) 140(5)
O15 H15B O9 3_765 0.85(4) 2.103(6) 2.953(6) 179(7)
O16 H16A O4 1_455 0.85(3) 2.08(4) 2.806(6) 142(5)
O16 H16B O15 1_565 0.85(6) 2.11(3) 2.906(7) 156(6)
O17 H17A O12 2_755 0.85(4) 2.45(3) 3.258(8) 158(6)
O17 H17B O18 2_755 0.85(5) 1.969(17) 2.805(7) 168(7)
O18 H18A O16 1_545 0.85(4) 2.04(3) 2.822(7) 153(7)
O18 H18B O1 2_745 0.85(5) 2.47(3) 3.241(7) 151(6)

loop_
_geom_torsion_atom_site_label_1
_geom_torsion_atom_site_label_2
_geom_torsion_atom_site_label_3
_geom_torsion_atom_site_label_4
_geom_torsion_site_symmetry_4
_geom_torsion
C6 C1 C2 O7 . 178.6(5)
N1 C1 C2 O7 . -2.5(8)
C6 C1 C2 C3 . -1.8(7)
N1 C1 C2 C3 . 177.2(4)
O7 C2 C3 C4 . -176.1(5)
C1 C2 C3 C4 . 4.2(7)
O7 C2 C3 N3 . 3.8(8)
C1 C2 C3 N3 . -175.8(4)
C2 C3 C4 C5 . -3.9(8)
N3 C3 C4 C5 . 176.2(5)
C3 C4 C5 C6 . 0.8(8)
C3 C4 C5 N2 . -177.6(5)
C4 C5 C6 C1 . 1.5(8)
N2 C5 C6 C1 . 179.9(5)
C2 C1 C6 C5 . -0.9(8)
N1 C1 C6 C5 . -179.8(5)
C12 C7 C8 C9 . 0.0(8)
N4 C7 C8 C9 . -179.1(5)
C7 C8 C9 C10 . 1.5(8)
C7 C8 C9 N5 . -179.1(5)
C8 C9 C10 C11 . -2.2(8)
N5 C9 C10 C11 . 178.4(5)
C9 C10 C11 C12 . 1.5(9)
C9 C10 C11 N6 . -178.9(5)
C8 C7 C12 O14 . -178.6(5)
N4 C7 C12 O14 . 0.5(8)
C8 C7 C12 C11 . -0.7(7)
N4 C7 C12 C11 . 178.4(4)
C10 C11 C12 O14 . 177.9(6)
N6 C11 C12 O14 . -1.8(8)
C10 C11 C12 C7 . 0.0(8)
N6 C11 C12 C7 . -179.7(5)
C6 C1 N1 O1 . -156.2(5)
C2 C1 N1 O1 . 24.8(7)
C6 C1 N1 O2 . 24.6(7)
C2 C1 N1 O2 . -154.4(5)
C6 C5 N2 O3 . -176.0(6)
C4 C5 N2 O3 . 2.4(8)
C6 C5 N2 O4 . 2.7(8)
C4 C5 N2 O4 . -178.9(6)
C4 C3 N3 O6 . -144.6(5)
C2 C3 N3 O6 . 35.4(7)
C4 C3 N3 O5 . 33.1(7)
C2 C3 N3 O5 . -146.9(5)
C8 C7 N4 O8 . -164.9(5)
C12 C7 N4 O8 . 15.9(7)
C8 C7 N4 O9 . 15.2(7)
C12 C7 N4 O9 . -164.0(5)
C8 C9 N5 O10 . -1.7(8)
C10 C9 N5 O10 . 177.7(6)
C8 C9 N5 O11 . 177.6(5)
C10 C9 N5 O11 . -3.0(8)
C10 C11 N6 O12 . 146.4(6)
C12 C11 N6 O12 . -33.9(9)
C10 C11 N6 O13 . -32.8(8)
C12 C11 N6 O13 . 146.9(6)
O2 N1 O1 Ba . -164.9(4)
C1 N1 O1 Ba . 15.9(8)
O6 N3 O5 Ba 3_775 17.7(7)
C3 N3 O5 Ba 3_775 -160.0(3)
C1 C2 O7 Ba . -65.4(6)
C3 C2 O7 Ba . 115.0(5)
O9 N4 O8 Ba . -178.2(5)
C7 N4 O8 Ba . 1.9(10)
O10 N5 O11 Ba 1_655 7.9(8)
C9 N5 O11 Ba 1_655 -171.3(4)
C7 C12 O14 Ba . -42.3(9)
C11 C12 O14 Ba . 140.1(5)
C2 O7 Ba O17 . 105.6(4)
C2 O7 Ba O15 . -85.0(4)
C2 O7 Ba O14 . 7.9(4)
C2 O7 Ba O16 . 155.6(4)
C2 O7 Ba O18 . 49.6(6)
C2 O7 Ba O8 . -44.7(4)
C2 O7 Ba O1 . 65.4(4)
C2 O7 Ba O11 1_455 174.8(4)
C2 O7 Ba O5 3_775 -138.9(4)
C12 O14 Ba O7 . -25.0(6)
C12 O14 Ba O17 . -130.9(6)
C12 O14 Ba O15 . 99.6(6)
C12 O14 Ba O16 . -74.3(6)
C12 O14 Ba O18 . 169.9(6)
C12 O14 Ba O8 . 39.5(6)
C12 O14 Ba O1 . -76.1(6)
C12 O14 Ba O11 1_455 169.6(5)
C12 O14 Ba O5 3_775 25.7(7)
N4 O8 Ba O7 . 85.4(8)
N4 O8 Ba O17 . 1.1(10)
N4 O8 Ba O15 . -129.7(8)
N4 O8 Ba O14 . -18.9(7)
N4 O8 Ba O16 . 110.0(8)
N4 O8 Ba O18 . -71.1(8)
N4 O8 Ba O1 . 34.8(8)
N4 O8 Ba O11 1_455 -144.0(7)
N4 O8 Ba O5 3_775 152.1(8)
N1 O1 Ba O7 . -45.6(5)
N1 O1 Ba O17 . 178.3(6)
N1 O1 Ba O15 . 52.7(7)
N1 O1 Ba O14 . 63.4(5)
N1 O1 Ba O16 . -115.5(5)
N1 O1 Ba O18 . 128.4(5)
N1 O1 Ba O8 . 15.6(5)
N1 O1 Ba O11 1_455 -165.4(5)
N1 O1 Ba O5 3_775 -70.9(5)
